data_8100951
loop_
_publ_author_name
'Tiekink, E.R.T.'

_publ_section_title
;
Refinement of the crystal structure of bis(O,O'-diisopropylphosphorothionyl)
disulfide at 173 K, [(C~3~H~7~O)~2~PS~2~]~2~
;
_journal_issue 2
_journal_name_full 'Zeitschrift f\"ur Kristallographie - New Crystal Structures'
_journal_page_first 247
_journal_page_last 248
_journal_volume 216
_journal_year 2001
_chemical_formula_moiety 'C12 H28 O4 P2 S4 '
_chemical_formula_structural '[(OiPr)2 P(=S)S]2'
_chemical_formula_sum 'C12 H28 O4 P2 S4'
_chemical_formula_weight 426.54
_space_group_IT_number 2
_symmetry_cell_setting triclinic
_symmetry_Int_Tables_number 2
_symmetry_space_group_name_Hall '-P 1'
_symmetry_space_group_name_H-M 'P -1'
_cell_angle_alpha 111.06(3)
_cell_angle_beta 94.83(4)
_cell_angle_gamma 97.78(4)
_cell_formula_units_Z 1
_cell_length_a 8.364(4)
_cell_length_b 8.481(4)
_cell_length_c 8.134(3)
_cell_measurement_temperature 173
_cell_volume 527.9(5)
_diffrn_ambient_temperature 173
_exptl_crystal_density_diffrn 1.341
_cod_original_formula_sum 'C12 H28 O4 P2 S4 '
_cod_database_code 8100951

loop_
_symmetry_equiv_pos_as_xyz
'  +x,  +y,  +z'
'  -x,  -y,  -z'

loop_
_atom_site_aniso_label
_atom_site_aniso_U_11
_atom_site_aniso_U_22
_atom_site_aniso_U_33
_atom_site_aniso_U_23
_atom_site_aniso_U_13
_atom_site_aniso_U_12
S1 0.03463(18) 0.03100(17) 0.01930(15) 0.00817(12) 0.00375(11) 0.01534(13)
S2 0.02889(17) 0.02792(17) 0.03611(18) 0.01026(13) 0.00540(12) 0.01238(12)
P1 0.02100(15) 0.01993(15) 0.01998(15) 0.00709(11) 0.00246(10) 0.00402(10)
O1 0.0269(4) 0.0236(4) 0.0232(4) 0.0078(3) 0.0061(3) 0.0005(3)
O2 0.0259(4) 0.0231(4) 0.0241(4) 0.0048(3) 0.0054(3) -0.0003(3)
C1 0.0254(5) 0.0242(5) 0.0278(5) 0.0106(4) 0.0052(4) 0.0018(4)
C2 0.0430(8) 0.0441(8) 0.0585(10) 0.0359(8) 0.0016(7) 0.0038(7)
C3 0.0260(6) 0.0380(7) 0.0383(7) 0.0148(6) 0.0071(5) 0.0051(5)
C4 0.0286(6) 0.0244(5) 0.0309(6) 0.0058(5) 0.0084(5) -0.0007(4)
C5 0.0257(6) 0.0431(8) 0.0601(10) 0.0145(7) 0.0020(6) 0.0034(6)
C6 0.0410(8) 0.0282(6) 0.0474(8) 0.0153(6) 0.0061(6) 0.0005(5)

loop_
_atom_site_label
_atom_site_type_symbol
_atom_site_fract_x
_atom_site_fract_y
_atom_site_fract_z
_atom_site_U_iso_or_equiv
_atom_site_thermal_displace_type
_atom_site_calc_flag
_atom_site_calc_attached_atom
_atom_site_Wyckoff_symbol
_atom_site_symmetry_multiplicity
S1 S 0.06740(4) 0.40251(4) 0.44192(4) 0.02772(10) Uani ? ? i 2
S2 S 0.31975(4) 0.21702(4) 0.58352(5) 0.03069(11) Uani ? ? i 2
P1 P 0.18873(3) 0.39073(3) 0.66998(4) 0.02041(10) Uani ? ? i 2
O1 O 0.05944(10) 0.36860(11) 0.79217(11) 0.02512(18) Uani ? ? i 2
O2 O 0.27414(10) 0.57757(11) 0.79274(11) 0.02589(18) Uani ? ? i 2
C1 C -0.05906(14) 0.20738(15) 0.74019(16) 0.0257(2) Uani ? ? i 2
C2 C -0.0160(2) 0.1221(2) 0.8671(3) 0.0446(4) Uani ? ? i 2
C3 C -0.22569(17) 0.2562(2) 0.7491(2) 0.0339(3) Uani ? ? i 2
C4 C 0.41430(16) 0.66782(16) 0.74393(18) 0.0295(3) Uani ? ? i 2
C5 C 0.56439(19) 0.6738(2) 0.8629(3) 0.0449(4) Uani ? ? i 2
C6 C 0.3758(2) 0.84244(19) 0.7666(2) 0.0392(3) Uani ? ? i 2
H1 H -0.0473(19) 0.135(2) 0.622(2) 0.023(4) Uiso ? ? i 2
H2 H -0.031(3) 0.202(3) 0.994(3) 0.066(7) Uiso ? ? i 2
H3 H -0.088(3) 0.019(3) 0.836(3) 0.065(7) Uiso ? ? i 2
H4 H 0.096(3) 0.098(3) 0.854(3) 0.055(6) Uiso ? ? i 2
H5 H -0.238(2) 0.333(3) 0.876(3) 0.046(5) Uiso ? ? i 2
H6 H -0.299(3) 0.157(3) 0.721(3) 0.050(5) Uiso ? ? i 2
H7 H -0.250(3) 0.313(3) 0.677(3) 0.057(6) Uiso ? ? i 2
H8 H 0.424(2) 0.608(2) 0.623(2) 0.032(4) Uiso ? ? i 2
H9 H 0.583(3) 0.563(3) 0.846(3) 0.054(6) Uiso ? ? i 2
H10 H 0.557(3) 0.744(3) 0.993(3) 0.052(6) Uiso ? ? i 2
H11 H 0.652(3) 0.734(3) 0.834(3) 0.062(6) Uiso ? ? i 2
H12 H 0.358(2) 0.908(3) 0.896(3) 0.051(6) Uiso ? ? i 2
H13 H 0.461(3) 0.903(3) 0.737(3) 0.055(6) Uiso ? ? i 2
H14 H 0.278(2) 0.843(3) 0.693(3) 0.047(5) Uiso ? ? i 2

loop_
_geom_bond_atom_site_label_1
_geom_bond_atom_site_label_2
_geom_bond_distance
_geom_bond_site_symmetry_2
_geom_bond_publ_flag
S1 P1 2.0795(10) . ?
S1 S1 2.1118(12) 2_566 ?
S2 P1 1.9205(11) . ?
P1 O2 1.5666(13) . ?
P1 O1 1.5661(11) . ?
O1 C1 1.4756(17) . ?
O2 C4 1.4736(16) . ?
C1 C2 1.504(2) . ?
C1 C3 1.5069(19) . ?
C4 C5 1.503(2) . ?
C4 C6 1.508(2) . ?
